data_7718981
loop_
_publ_author_name
'Milovanovi&#x107;, Milan R'
'Nikoli&#x107;, Stefan R'
'Dup&#xe9;, Antoine'
'Schachner, J&#xf6;rg A'
'Mihajlovi&#x107;, Ljiljana E'

_publ_section_title
;
 Oxidorhenium(V) complexes of apigenin: a rare example of catalysis with
 <i>O</i>,<i>O</i>-bidentate ligands obtained from a naturally renewable
 resource.
;
_journal_issue 28
_journal_name_full 'Dalton transactions (Cambridge, England : 2003)'
_journal_page_first 11047
_journal_page_last 11055
_journal_paper_doi 10.1039/d5dt01095k
_journal_volume 54
_journal_year 2025
_chemical_formula_moiety 'C45 H52 Cl2 O6 P Re Si2, 0.5(C3 H6 O)'
_chemical_formula_sum 'C46.5 H55 Cl2 O6.5 P Re Si2'
_chemical_formula_weight 1062.15
_chemical_name_systematic
'(triphenylphosphine)-[7-{[t-butyl(dimethyl)silyl]oxy}-5-oxido-2-(4-{[t-butyl(dimethyl)silyl]oxy}phenyl)-4H-1-benzopyran-4-onato]-dichlorido-oxido-rhenium(V) acetone solvate 2:1'
_space_group_crystal_system triclinic
_space_group_IT_number 2
_space_group_name_Hall '-P 1'
_space_group_name_H-M_alt 'P -1'
_atom_sites_solution_hydrogens geom
_atom_sites_solution_primary dual
_audit_creation_date 2024-12-03
_audit_creation_method
;
Olex2 1.5-ac6-020
(compiled 2024.02.14 svn.r2f8d729c for Rigaku Oxford Diffraction, GUI svn.r6966)
;
_audit_update_record
;
2024-12-04 deposited with the CCDC.	2025-06-11 downloaded from the CCDC.
;
_cell_angle_alpha 74.2060(10)
_cell_angle_beta 79.4460(10)
_cell_angle_gamma 66.5190(10)
_cell_formula_units_Z 2
_cell_length_a 10.52860(10)
_cell_length_b 13.15930(10)
_cell_length_c 19.46270(10)
_cell_measurement_reflns_used 35635
_cell_measurement_temperature 99.99(10)
_cell_measurement_theta_max 79.7630
_cell_measurement_theta_min 3.7620
_cell_volume 2371.33(4)
_computing_cell_refinement 'CrysAlisPro 1.171.43.113a (Rigaku OD, 2024)'
_computing_data_collection 'CrysAlisPro system (CCD 43.106a 64-bit (release 01-02-2024))'
_computing_data_reduction 'CrysAlisPro 1.171.43.113a (Rigaku OD, 2024)'
_computing_molecular_graphics 'Olex2 1.5-ac6-020 (Dolomanov et al., 2009)'
_computing_publication_material 'Olex2 1.5-ac6-020 (Dolomanov et al., 2009)'
_computing_structure_refinement 'SHELXL 2019/3 (Sheldrick, 2015)'
_computing_structure_solution 'SHELXT 2018/2 (Sheldrick, 2018)'
_diffrn_ambient_temperature 99.99(10)
_diffrn_detector 'Hybrid Pixel Array Detector'
_diffrn_detector_area_resol_mean 10.0000
_diffrn_detector_type 'HyPix-Arc 100'
_diffrn_measured_fraction_theta_full 0.999
_diffrn_measured_fraction_theta_max 0.996
_diffrn_measurement_details
;
List of Runs (angles in degrees, time in seconds):

  # Type    Start    End  Width  t~exp~   \w     \q     \k     \f   Frames
#--------------------------------------------------------------------------
  1  \w      1.00  27.00   0.50    0.20    --   24.00  75.00  97.23   52
  2  \w      9.00  40.00   0.50    0.20    --   28.00  65.00  49.31   62
  3  \w     13.00  40.00   0.50    0.20    --   32.00  65.00 -38.81   54
  4  \w      2.00  28.00   0.50    0.20    --   24.00  74.00 -98.45   52
  5  \w     34.00  60.00   0.50    0.60    --  106.72 -61.00 -30.00   52
  6  \w     47.00  73.00   0.50    0.60    --  110.00 -80.00  13.29   52
  7  \w    110.00 135.00   0.50    0.60    --  110.00 -79.00  97.09   50
  8  \w     52.00  84.00   0.50    0.60    --  110.00 -79.00  97.09   64
  9  \w     43.00  69.00   0.50    0.60    --  110.00 -80.00 -80.38   52
 10  \w     44.00  85.00   0.50    0.60    --  110.00 -79.00-101.39   82
 11  \w     40.00 105.00   0.50    0.60    --  106.72 -77.00-150.00  130
 12  \w    110.00 136.00   0.50    0.60    --  110.00 -79.00-101.39   52
 13  \w     39.00  70.00   0.50    0.60    --  110.00-133.00 -14.94   62
 14  \w     73.00 111.00   0.50    0.60    --  106.72-125.00  90.00   76
 15  \w     86.00 112.00   0.50    0.60    --  106.72-125.00  60.00   52
 16  \w     52.00  78.00   0.50    0.60    --  106.72-111.00 -24.00   52
 17  \w     91.00 116.00   0.50    0.60    --  110.00-133.00 -14.94   50
 18  \w     86.00 112.00   0.50    0.60    --  106.72-125.00-150.00   52
 19  \w     77.00 112.00   0.50    0.60    --  106.72-125.00-120.00   70
 20  \w     48.00  73.00   0.50    0.60    --  106.72 -95.00-120.00   50
 21  \w     61.00 112.00   0.50    0.60    --  106.72-125.00 -60.00  102
 22  \w     82.00 108.00   0.50    0.60    --  106.72-111.00 -24.00   52
 23  \w    111.00 137.00   0.50    0.60    --  110.00 -88.00  73.05   52
 24  \w    108.00 134.00   0.50    0.60    --  110.00 -88.00 -60.07   52
 25  \w     88.00 125.00   0.50    0.60    --  110.00 -88.00 -16.22   74
 26  \w     46.00  72.00   0.50    0.60    --  110.00 -88.00 -38.25   52
 27  \w     54.00  84.00   0.50    0.60    --  110.00 -88.00  32.46   60
 28  \w     60.00 107.00   0.50    0.60    --  110.00-103.00 113.83   94
 29  \w     43.00  80.00   0.50    0.60    --  110.00 -88.00  73.05   74
 30  \w     44.00  70.00   0.50    0.60    --  110.00 -88.00  36.03   52
 31  \w     85.00 111.00   0.50    0.60    --  110.00 -88.00  36.03   52
 32  \w     44.00  70.00   0.50    0.60    --  110.00 -88.00 -60.07   52
 33  \w     44.00 104.00   0.50    0.60    --  110.00 -87.00-116.45  120
 34  \w     46.00  76.00   0.50    0.60    --  110.00 -88.00 -16.22   60
 35  \w     48.00  74.00   0.50    0.60    --  110.00 -87.00  10.90   52
 36  \w     77.00 105.00   0.50    0.60    --  110.00 -86.00  42.38   56
 37  \w     46.00  72.00   0.50    0.60    --  110.00 -86.00  42.38   52
 38  \w     45.00  71.00   0.50    0.60    --  110.00 -86.00  96.17   52
 39  \w     47.00  73.00   0.50    0.60    --  110.00 -87.00 145.09   52
 40  \w     44.00  80.00   0.50    0.60    --  110.00 -84.00 174.42   72
 41  \w     45.00 107.00   0.50    0.60    --  110.00 -87.00 139.46  124
 42  \w    100.00 126.00   0.50    0.60    --  110.00 -84.00 174.42   52
 43  \w     44.00  69.00   0.50    0.60    --  110.00 -83.00 119.09   50
 44  \w     44.00  77.00   0.50    0.60    --  110.00 -81.00 149.34   66
 45  \w     53.00 110.00   0.50    0.60    --  110.00 -81.00  84.43  114
 46  \w     43.00  71.00   0.50    0.60    --  110.00 -82.00  57.72   56
 47  \w     50.00  75.00   0.50    0.60    --  110.00 -82.00 -35.64   50
 48  \w     44.00  94.00   0.50    0.60    --  110.00 -81.00-159.05  100
 49  \w    139.00 165.00   0.50    0.60    --  110.00  10.00-150.87   52
 50  \w     98.00 127.00   0.50    0.60    --  106.72  45.00-150.00   58
 51  \w    137.00 163.00   0.50    0.60    --  106.72  77.00  60.00   52
 52  \w    142.00 167.00   0.50    0.60    --  106.72  77.00  90.00   50
 53  \w    107.00 136.00   0.50    0.60    --  106.72  77.00  90.00   58
 54  \w     91.00 122.00   0.50    0.60    --  106.72  30.00 120.00   62
 55  \w     72.00 110.00   0.50    0.60    --  110.00  19.00  35.33   76
 56  \w     64.00 144.00   0.50    0.60    --  110.00  17.00  77.60  160
 57  \w     90.00 134.00   0.50    0.60    --  110.00  19.00 -59.76   88
 58  \w     70.00 118.00   0.50    0.60    --  110.00  18.00-128.55   96
 59  \w     73.00 148.00   0.50    0.60    --  110.00  19.00-176.47  150
 60  \w     69.00 124.00   0.50    0.60    --  110.00  18.00 -69.96  110
 61  \w    131.00 158.00   0.50    0.60    --  110.00  15.00 104.29   54
 62  \w    121.00 154.00   0.50    0.60    --  110.00  14.00 159.38   66
 63  \w     73.00  99.00   0.50    0.60    --  110.00  15.00 104.29   52
 64  \w     57.00  86.00   0.50    0.60    --  110.00  11.00  70.64   58
 65  \w     62.00  88.00   0.50    0.60    --  110.00  14.00 159.38   52
 66  \w    136.00 173.00   0.50    0.60    --  110.00  11.00  70.64   74
 67  \w    123.00 149.00   0.50    0.60    --  110.00  13.00 -19.74   52
 68  \w    136.00 162.00   0.50    0.60    --  106.72 125.00  30.00   52
 69  \w   -142.00 -51.00   0.50    0.20    --  -68.00 -56.00 117.34  182
 70  \w   -143.00 -51.00   0.50    0.20    --  -68.00 -55.00   4.53  184
 71  \w    -29.00   3.00   0.50    0.20    --   12.00 105.00  23.29   64
 72  \w    -39.00  -7.00   0.50    0.20    --    8.00 117.00 171.99   64
 73  \w    -86.00 -13.00   0.50    0.20    --  -80.24 125.00 150.00  146
 74  \w   -105.00 -13.00   0.50    0.20    --  -80.24  77.00 120.00  184
 75  \w    -35.00  -2.00   0.50    0.20    --  -80.24  30.00  90.00   66
 76  \w    -35.00  -2.00   0.50    0.20    --  -80.24  30.00 120.00   66
 77  \w    -71.00  -7.00   0.50    0.20    --  -80.24  61.00 -30.00  128
 78  \w    -51.00  -4.00   0.50    0.20    --  -80.24  45.00 -90.00   94
 79  \w    -35.00  -2.00   0.50    0.20    --  -80.24  30.00-120.00   66
 80  \w    -26.00  25.00   0.50    0.20    --  -51.95  19.00-180.00  102
;
_diffrn_measurement_device 'four-circle diffractometer'
_diffrn_measurement_device_type 'XtaLAB Synergy, Dualflex, HyPix-Arc 100'
_diffrn_measurement_method '\w scans'
_diffrn_orient_matrix_type 'CrysAlisPro convention (1999,Acta A55,543-557)'
_diffrn_orient_matrix_UB_11 0.0210826000
_diffrn_orient_matrix_UB_12 -0.0804026000
_diffrn_orient_matrix_UB_13 0.0746398000
_diffrn_orient_matrix_UB_21 -0.1337240000
_diffrn_orient_matrix_UB_22 0.0837138000
_diffrn_orient_matrix_UB_23 0.0309539000
_diffrn_orient_matrix_UB_31 -0.0854836000
_diffrn_orient_matrix_UB_32 -0.0604582000
_diffrn_orient_matrix_UB_33 -0.0169225000
_diffrn_radiation_monochromator mirror
_diffrn_radiation_probe x-ray
_diffrn_radiation_type 'Cu K\a'
_diffrn_radiation_wavelength 1.54184
_diffrn_reflns_av_R_equivalents 0.0464
_diffrn_reflns_av_unetI/netI 0.0338
_diffrn_reflns_Laue_measured_fraction_full 0.999
_diffrn_reflns_Laue_measured_fraction_max 0.996
_diffrn_reflns_limit_h_max 11
_diffrn_reflns_limit_h_min -13
_diffrn_reflns_limit_k_max 14
_diffrn_reflns_limit_k_min -16
_diffrn_reflns_limit_l_max 24
_diffrn_reflns_limit_l_min -24
_diffrn_reflns_number 51866
_diffrn_reflns_point_group_measured_fraction_full 0.999
_diffrn_reflns_point_group_measured_fraction_max 0.996
_diffrn_reflns_theta_full 67.684
_diffrn_reflns_theta_max 77.371
_diffrn_reflns_theta_min 3.755
_diffrn_source 'micro-focus sealed X-ray tube'
_diffrn_source_type 'PhotonJet (Cu) X-ray Source'
_exptl_absorpt_coefficient_mu 7.227
_exptl_absorpt_correction_T_max 0.847
_exptl_absorpt_correction_T_min 0.617
_exptl_absorpt_correction_type gaussian
_exptl_absorpt_process_details
;
CrysAlisPro 1.171.43.113a (Rigaku Oxford Diffraction, 2024)
Numerical absorption correction based on gaussian integration over
a multifaceted crystal model
Empirical absorption correction using spherical harmonics,
implemented in SCALE3 ABSPACK scaling algorithm.
;
_exptl_crystal_colour yellow
_exptl_crystal_colour_primary yellow
_exptl_crystal_density_diffrn 1.488
_exptl_crystal_description block
_exptl_crystal_F_000 1076
_exptl_crystal_recrystallization_method 'crystallized by slow evaporation from an acetone solution'
_exptl_crystal_size_max 0.1
_exptl_crystal_size_mid 0.08
_exptl_crystal_size_min 0.07
_refine_diff_density_max 0.760
_refine_diff_density_min -0.889
_refine_diff_density_rms 0.082
_refine_ls_extinction_method none
_refine_ls_goodness_of_fit_ref 1.046
_refine_ls_hydrogen_treatment constr
_refine_ls_matrix_type full
_refine_ls_number_parameters 524
_refine_ls_number_reflns 10041
_refine_ls_number_restraints 0
_refine_ls_restrained_S_all 1.046
_refine_ls_R_factor_all 0.0264
_refine_ls_R_factor_gt 0.0253
_refine_ls_shift/su_max 0.005
_refine_ls_shift/su_mean 0.000
_refine_ls_structure_factor_coef Fsqd
_refine_ls_weighting_details 'w=1/[\s^2^(Fo^2^)+(0.0247P)^2^+2.3282P] where P=(Fo^2^+2Fc^2^)/3'
_refine_ls_weighting_scheme calc
_refine_ls_wR_factor_gt 0.0608
_refine_ls_wR_factor_ref 0.0614
_reflns_Friedel_coverage 0.000
_reflns_number_gt 9662
_reflns_number_total 10041
_reflns_threshold_expression 'I > 2\s(I)'
_cod_data_source_file d5dt01095k2.cif
_cod_data_source_block ad38
_cod_depositor_comments 'Adding full bibliography for 7718978--7718982.cif.'
_cod_original_formula_sum 'C46.50 H55 Cl2 O6.50 P Re Si2'
_cod_database_code 7718981
_shelx_shelxl_version_number 2019/3
_chemical_oxdiff_formula 'C46.50 H55 Cl2 O6.50 P Re Si2'
_chemical_oxdiff_usercomment MRM66-8
_shelx_space_group_comment
;
The symmetry employed for this shelxl refinement is uniquely defined
by the following loop, which should always be used as a source of
symmetry information in preference to the above space-group names.
They are only intended as comments.
;
_shelx_estimated_absorpt_t_max 0.632
_shelx_estimated_absorpt_t_min 0.532
_olex2_refinement_description
;
1. Fixed Uiso
 At 1.2 times of:
  All C(H) groups
 At 1.5 times of:
  All C(H,H,H) groups
2.a Aromatic/amide H refined with riding coordinates:
 C2(H2), C4(H4), C8(H8), C11(H11), C12(H12), C14(H14), C15(H15), C32(H32),
 C33(H33), C34(H34), C35(H35), C36(H36), C38(H38), C39(H39), C40(H40), C41(H41),
  C42(H42), C44(H44), C45(H45), C46(H46), C47(H47), C48(H48)
2.b Idealised Me refined as rotating group:
 C16(H161,H162,H163), C17(H171,H172,H173), C19(H191,H192,H193), C20(H201,H202,
 H203), C21(H211,H212,H213), C22(H221,H222,H223), C23(H231,H232,H233), C25(H251,
 H252,H253), C26(H261,H262,H263), C27(H271,H272,H273)
;
_smtbx_masks_special_details
;
A solvent mask was calculated and 32 electrons were 
found in a volume of 222\%A^3^ in 1 void per unit cell. 
This is consistent with the presence of 
0.5[C3H6O] per Asymmetric Unit 
which account for 32 electrons 
per unit cell.
;
_smtbx_masks_void_probe_radius 1.2
_smtbx_masks_void_truncation_radius 1.2
_olex2_exptl_crystal_mounting_method 'mounted on a nylon loop'
_olex2_submission_original_sample_id MRM66-8
_olex2_submission_special_instructions 'No special instructions were received'
_oxdiff_exptl_absorpt_empirical_details
;
Empirical correction (ABSPACK) includes:
- Absorption correction using spherical harmonics
- Frame scaling
;
_oxdiff_exptl_absorpt_empirical_full_max 1.346
_oxdiff_exptl_absorpt_empirical_full_min 0.716

loop_
_space_group_symop_operation_xyz
'x, y, z'
'-x, -y, -z'

loop_
_atom_site_label
_atom_site_type_symbol
_atom_site_fract_x
_atom_site_fract_y
_atom_site_fract_z
_atom_site_U_iso_or_equiv
_atom_site_adp_type
_atom_site_occupancy
_atom_site_site_symmetry_order
_atom_site_calc_flag
_atom_site_refinement_flags_posn
_atom_site_refinement_flags_adp
_atom_site_refinement_flags_occupancy
_atom_site_disorder_assembly
_atom_site_disorder_group
Re1 Re 0.48450(2) 0.53444(2) 0.74760(2) 0.01636(4) Uani 1 1 d . . . . .
Cl1 Cl 0.58631(6) 0.37663(5) 0.83859(3) 0.02260(11) Uani 1 1 d . . . . .
Cl2 Cl 0.70626(6) 0.48632(5) 0.67942(3) 0.02489(12) Uani 1 1 d . . . . .
P1 P 0.25023(6) 0.56676(5) 0.80890(3) 0.01760(11) Uani 1 1 d . . . . .
Si1 Si 0.20669(7) 0.24669(6) 0.50761(3) 0.02031(13) Uani 1 1 d . . . . .
Si2 Si 0.42518(7) 1.13328(6) 0.17199(4) 0.02201(13) Uani 1 1 d . . . . .
O1 O 0.48848(19) 0.63926(16) 0.77990(9) 0.0239(4) Uani 1 1 d . . . . .
O2 O 0.43575(17) 0.43870(14) 0.70263(9) 0.0183(3) Uani 1 1 d . . . . .
O3 O 0.41225(17) 0.65796(14) 0.65431(9) 0.0192(3) Uani 1 1 d . . . . .
O4 O 0.31818(17) 0.64087(14) 0.46443(9) 0.0188(3) Uani 1 1 d . . . . .
O5 O 0.28239(19) 0.28080(15) 0.56199(9) 0.0237(4) Uani 1 1 d . . . . .
O6 O 0.4043(2) 1.00739(15) 0.19880(9) 0.0255(4) Uani 1 1 d . . . . .
C1 C 0.3824(2) 0.4510(2) 0.64292(12) 0.0163(4) Uani 1 1 d . . . . .
C2 C 0.3481(2) 0.36435(19) 0.63350(12) 0.0167(4) Uani 1 1 d . . . . .
H2 H 0.352656 0.300610 0.671820 0.020 Uiso 1 1 calc R U . . .
C3 C 0.3069(2) 0.3710(2) 0.56769(13) 0.0176(4) Uani 1 1 d . . . . .
C4 C 0.2986(2) 0.4633(2) 0.51027(12) 0.0184(4) Uani 1 1 d . . . . .
H4 H 0.274209 0.466013 0.464989 0.022 Uiso 1 1 calc R U . . .
C5 C 0.3275(2) 0.55105(19) 0.52198(12) 0.0166(4) Uani 1 1 d . . . . .
C6 C 0.3665(2) 0.54963(19) 0.58750(12) 0.0161(4) Uani 1 1 d . . . . .
C7 C 0.3847(2) 0.6480(2) 0.59570(12) 0.0175(4) Uani 1 1 d . . . . .
C8 C 0.3680(2) 0.7399(2) 0.53464(12) 0.0182(4) Uani 1 1 d . . . . .
H8 H 0.374065 0.808068 0.538765 0.022 Uiso 1 1 calc R U . . .
C9 C 0.3434(2) 0.73151(19) 0.47022(12) 0.0175(4) Uani 1 1 d . . . . .
C10 C 0.3480(2) 0.8100(2) 0.40053(13) 0.0184(4) Uani 1 1 d . . . . .
C11 C 0.3893(3) 0.9015(2) 0.39410(13) 0.0207(5) Uani 1 1 d . . . . .
H11 H 0.403863 0.918003 0.435932 0.025 Uiso 1 1 calc R U . . .
C12 C 0.4091(3) 0.9680(2) 0.32741(13) 0.0223(5) Uani 1 1 d . . . . .
H12 H 0.437624 1.029371 0.323815 0.027 Uiso 1 1 calc R U . . .
C13 C 0.3873(3) 0.9450(2) 0.26540(13) 0.0213(5) Uani 1 1 d . . . . .
C14 C 0.3464(2) 0.8542(2) 0.27132(13) 0.0204(5) Uani 1 1 d . . . . .
H14 H 0.331935 0.837855 0.229394 0.025 Uiso 1 1 calc R U . . .
C15 C 0.3266(2) 0.7877(2) 0.33795(13) 0.0185(4) Uani 1 1 d . . . . .
H15 H 0.298289 0.726324 0.341291 0.022 Uiso 1 1 calc R U . . .
C16 C 0.3401(3) 0.1864(3) 0.43753(15) 0.0315(6) Uani 1 1 d . . . . .
H161 H 0.374117 0.244895 0.407484 0.047 Uiso 1 1 calc R U . . .
H162 H 0.298777 0.160476 0.407741 0.047 Uiso 1 1 calc R U . . .
H163 H 0.417764 0.122062 0.460447 0.047 Uiso 1 1 calc R U . . .
C17 C 0.0614(3) 0.3700(2) 0.46406(17) 0.0333(6) Uani 1 1 d . . . . .
H171 H 0.000687 0.411091 0.500114 0.050 Uiso 1 1 calc R U . . .
H172 H 0.008008 0.343159 0.441752 0.050 Uiso 1 1 calc R U . . .
H173 H 0.098779 0.420840 0.427317 0.050 Uiso 1 1 calc R U . . .
C18 C 0.1429(3) 0.1378(2) 0.57186(14) 0.0277(5) Uani 1 1 d . . . . .
C19 C 0.2645(4) 0.0389(3) 0.60844(18) 0.0382(7) Uani 1 1 d . . . . .
H191 H 0.230313 -0.017727 0.641034 0.057 Uiso 1 1 calc R U . . .
H192 H 0.307970 0.067178 0.635678 0.057 Uiso 1 1 calc R U . . .
H193 H 0.333116 0.003964 0.572045 0.057 Uiso 1 1 calc R U . . .
C20 C 0.0382(3) 0.1942(3) 0.62925(17) 0.0391(7) Uani 1 1 d . . . . .
H201 H -0.039759 0.257985 0.606192 0.059 Uiso 1 1 calc R U . . .
H202 H 0.083952 0.221976 0.655513 0.059 Uiso 1 1 calc R U . . .
H203 H 0.003484 0.138446 0.662659 0.059 Uiso 1 1 calc R U . . .
C21 C 0.0722(3) 0.0916(3) 0.53171(16) 0.0350(6) Uani 1 1 d . . . . .
H211 H 0.137407 0.059786 0.493230 0.052 Uiso 1 1 calc R U . . .
H212 H -0.010091 0.153366 0.511143 0.052 Uiso 1 1 calc R U . . .
H213 H 0.044209 0.032032 0.565182 0.052 Uiso 1 1 calc R U . . .
C22 C 0.6034(3) 1.1111(3) 0.19030(18) 0.0344(6) Uani 1 1 d . . . . .
H221 H 0.604976 1.105947 0.241352 0.052 Uiso 1 1 calc R U . . .
H222 H 0.628715 1.175240 0.161829 0.052 Uiso 1 1 calc R U . . .
H223 H 0.669959 1.040639 0.177336 0.052 Uiso 1 1 calc R U . . .
C23 C 0.2865(3) 1.2400(2) 0.21774(15) 0.0284(5) Uani 1 1 d . . . . .
H231 H 0.195151 1.245743 0.208516 0.043 Uiso 1 1 calc R U . . .
H232 H 0.295522 1.314173 0.199330 0.043 Uiso 1 1 calc R U . . .
H233 H 0.295692 1.216404 0.269452 0.043 Uiso 1 1 calc R U . . .
C24 C 0.4050(3) 1.1732(2) 0.07301(14) 0.0284(5) Uani 1 1 d . . . . .
C25 C 0.3783(4) 1.3007(3) 0.04558(18) 0.0463(8) Uani 1 1 d . . . . .
H251 H 0.372410 1.321652 -0.006383 0.069 Uiso 1 1 calc R U . . .
H252 H 0.454725 1.316667 0.056656 0.069 Uiso 1 1 calc R U . . .
H253 H 0.290743 1.345049 0.069030 0.069 Uiso 1 1 calc R U . . .
C26 C 0.2808(3) 1.1514(3) 0.05818(16) 0.0354(6) Uani 1 1 d . . . . .
H261 H 0.269791 1.175150 0.006642 0.053 Uiso 1 1 calc R U . . .
H262 H 0.196188 1.194870 0.084025 0.053 Uiso 1 1 calc R U . . .
H263 H 0.297164 1.070195 0.074421 0.053 Uiso 1 1 calc R U . . .
C27 C 0.5380(4) 1.1051(3) 0.03277(18) 0.0437(8) Uani 1 1 d . . . . .
H271 H 0.560172 1.023723 0.052747 0.066 Uiso 1 1 calc R U . . .
H272 H 0.614950 1.125668 0.038006 0.066 Uiso 1 1 calc R U . . .
H273 H 0.523615 1.122535 -0.018130 0.066 Uiso 1 1 calc R U . . .
C31 C 0.1858(3) 0.4563(2) 0.80948(13) 0.0213(5) Uani 1 1 d . . . . .
C32 C 0.0568(3) 0.4797(2) 0.78704(14) 0.0264(5) Uani 1 1 d . . . . .
H32 H -0.004062 0.556255 0.772377 0.032 Uiso 1 1 calc R U . . .
C33 C 0.0167(3) 0.3908(3) 0.78607(15) 0.0325(6) Uani 1 1 d . . . . .
H33 H -0.070822 0.406973 0.770183 0.039 Uiso 1 1 calc R U . . .
C34 C 0.1042(3) 0.2797(3) 0.80815(15) 0.0348(6) Uani 1 1 d . . . . .
H34 H 0.077169 0.219507 0.806823 0.042 Uiso 1 1 calc R U . . .
C35 C 0.2318(3) 0.2552(3) 0.83238(16) 0.0337(6) Uani 1 1 d . . . . .
H35 H 0.290702 0.178541 0.848734 0.040 Uiso 1 1 calc R U . . .
C36 C 0.2730(3) 0.3433(2) 0.83259(14) 0.0264(5) Uani 1 1 d . . . . .
H36 H 0.360631 0.326587 0.848503 0.032 Uiso 1 1 calc R U . . .
C37 C 0.2290(3) 0.5777(2) 0.90195(13) 0.0208(5) Uani 1 1 d . . . . .
C38 C 0.3350(3) 0.5832(2) 0.93282(13) 0.0232(5) Uani 1 1 d . . . . .
H38 H 0.422258 0.576277 0.906428 0.028 Uiso 1 1 calc R U . . .
C39 C 0.3120(3) 0.5989(2) 1.00247(14) 0.0268(5) Uani 1 1 d . . . . .
H39 H 0.384482 0.601850 1.023693 0.032 Uiso 1 1 calc R U . . .
C40 C 0.1854(3) 0.6102(2) 1.04122(14) 0.0278(5) Uani 1 1 d . . . . .
H40 H 0.170914 0.621228 1.088706 0.033 Uiso 1 1 calc R U . . .
C41 C 0.0787(3) 0.6053(2) 1.01057(15) 0.0290(5) Uani 1 1 d . . . . .
H41 H -0.008653 0.613056 1.037122 0.035 Uiso 1 1 calc R U . . .
C42 C 0.1005(3) 0.5892(2) 0.94116(14) 0.0259(5) Uani 1 1 d . . . . .
H42 H 0.027875 0.585833 0.920207 0.031 Uiso 1 1 calc R U . . .
C43 C 0.1266(2) 0.7015(2) 0.76522(13) 0.0214(5) Uani 1 1 d . . . . .
C44 C 0.0758(3) 0.7964(2) 0.79572(15) 0.0254(5) Uani 1 1 d . . . . .
H44 H 0.100819 0.789782 0.841677 0.030 Uiso 1 1 calc R U . . .
C45 C -0.0109(3) 0.9002(2) 0.75902(16) 0.0310(6) Uani 1 1 d . . . . .
H45 H -0.045967 0.964290 0.780154 0.037 Uiso 1 1 calc R U . . .
C46 C -0.0467(3) 0.9107(2) 0.69178(15) 0.0311(6) Uani 1 1 d . . . . .
H46 H -0.106361 0.981969 0.666898 0.037 Uiso 1 1 calc R U . . .
C47 C 0.0043(3) 0.8175(3) 0.66074(15) 0.0304(6) Uani 1 1 d . . . . .
H47 H -0.020410 0.825060 0.614550 0.036 Uiso 1 1 calc R U . . .
C48 C 0.0915(3) 0.7131(2) 0.69679(14) 0.0260(5) Uani 1 1 d . . . . .
H48 H 0.127258 0.649589 0.675028 0.031 Uiso 1 1 calc R U . . .

loop_
_atom_site_aniso_label
_atom_site_aniso_U_11
_atom_site_aniso_U_22
_atom_site_aniso_U_33
_atom_site_aniso_U_23
_atom_site_aniso_U_13
_atom_site_aniso_U_12
Re1 0.01876(6) 0.01996(6) 0.01260(6) -0.00431(4) -0.00290(4) -0.00830(4)
Cl1 0.0254(3) 0.0247(3) 0.0167(2) -0.0029(2) -0.0075(2) -0.0068(2)
Cl2 0.0212(3) 0.0361(3) 0.0183(3) -0.0075(2) 0.0002(2) -0.0112(2)
P1 0.0193(3) 0.0200(3) 0.0142(3) -0.0032(2) -0.0032(2) -0.0077(2)
Si1 0.0220(3) 0.0227(3) 0.0190(3) -0.0056(2) -0.0026(2) -0.0101(3)
Si2 0.0261(3) 0.0198(3) 0.0201(3) -0.0021(2) -0.0011(3) -0.0103(3)
O1 0.0272(9) 0.0301(9) 0.0175(8) -0.0047(7) -0.0034(7) -0.0133(8)
O2 0.0215(8) 0.0196(8) 0.0160(8) -0.0045(6) -0.0045(6) -0.0082(7)
O3 0.0243(8) 0.0204(8) 0.0149(8) -0.0031(6) -0.0042(6) -0.0098(7)
O4 0.0243(8) 0.0197(8) 0.0139(8) -0.0018(6) -0.0037(6) -0.0099(7)
O5 0.0323(9) 0.0227(9) 0.0222(9) -0.0031(7) -0.0083(7) -0.0149(7)
O6 0.0389(10) 0.0240(9) 0.0161(8) -0.0002(7) -0.0024(7) -0.0169(8)
C1 0.0155(10) 0.0207(11) 0.0139(10) -0.0053(8) -0.0015(8) -0.0067(9)
C2 0.0158(10) 0.0180(10) 0.0151(10) -0.0023(8) -0.0006(8) -0.0063(8)
C3 0.0192(10) 0.0187(11) 0.0187(11) -0.0062(9) -0.0018(8) -0.0093(9)
C4 0.0186(10) 0.0225(11) 0.0148(10) -0.0041(9) -0.0033(8) -0.0076(9)
C5 0.0161(10) 0.0190(11) 0.0124(10) -0.0012(8) -0.0001(8) -0.0060(9)
C6 0.0139(10) 0.0181(11) 0.0160(10) -0.0041(8) -0.0015(8) -0.0052(8)
C7 0.0168(10) 0.0203(11) 0.0156(10) -0.0033(9) -0.0029(8) -0.0068(9)
C8 0.0207(11) 0.0185(11) 0.0169(11) -0.0055(9) -0.0004(8) -0.0081(9)
C9 0.0158(10) 0.0168(10) 0.0176(11) -0.0023(9) -0.0009(8) -0.0047(8)
C10 0.0173(10) 0.0181(11) 0.0174(11) -0.0034(9) -0.0016(8) -0.0045(9)
C11 0.0238(11) 0.0204(11) 0.0180(11) -0.0038(9) -0.0047(9) -0.0074(9)
C12 0.0269(12) 0.0193(11) 0.0211(12) -0.0019(9) -0.0026(9) -0.0104(10)
C13 0.0234(11) 0.0202(11) 0.0171(11) -0.0004(9) -0.0020(9) -0.0070(9)
C14 0.0230(11) 0.0203(11) 0.0175(11) -0.0037(9) -0.0033(9) -0.0071(9)
C15 0.0195(11) 0.0181(11) 0.0184(11) -0.0040(9) -0.0028(9) -0.0071(9)
C16 0.0335(14) 0.0385(15) 0.0283(14) -0.0143(12) 0.0032(11) -0.0172(12)
C17 0.0307(14) 0.0301(14) 0.0399(16) -0.0040(12) -0.0146(12) -0.0095(12)
C18 0.0341(14) 0.0347(14) 0.0214(12) -0.0035(11) -0.0021(10) -0.0219(12)
C19 0.0469(17) 0.0333(15) 0.0383(16) 0.0037(12) -0.0142(14) -0.0217(14)
C20 0.0404(16) 0.057(2) 0.0292(15) -0.0142(14) 0.0089(13) -0.0294(16)
C21 0.0461(17) 0.0450(17) 0.0270(14) -0.0037(12) -0.0025(12) -0.0333(15)
C22 0.0295(14) 0.0310(14) 0.0436(17) -0.0080(12) -0.0052(12) -0.0112(12)
C23 0.0318(13) 0.0256(13) 0.0274(13) -0.0065(10) 0.0011(11) -0.0115(11)
C24 0.0381(15) 0.0250(13) 0.0211(12) 0.0003(10) -0.0004(11) -0.0151(11)
C25 0.075(2) 0.0335(16) 0.0291(16) 0.0065(13) -0.0053(16) -0.0269(17)
C26 0.0410(16) 0.0419(16) 0.0235(13) -0.0019(12) -0.0069(12) -0.0171(14)
C27 0.0446(18) 0.058(2) 0.0305(16) -0.0168(15) 0.0088(13) -0.0214(16)
C31 0.0243(12) 0.0274(12) 0.0152(11) -0.0054(9) -0.0005(9) -0.0126(10)
C32 0.0242(12) 0.0345(14) 0.0234(12) -0.0075(11) -0.0011(10) -0.0134(11)
C33 0.0338(14) 0.0479(17) 0.0269(14) -0.0107(12) -0.0024(11) -0.0250(13)
C34 0.0508(18) 0.0391(16) 0.0266(14) -0.0077(12) -0.0006(12) -0.0299(15)
C35 0.0459(17) 0.0270(14) 0.0310(15) -0.0022(11) -0.0036(12) -0.0189(13)
C36 0.0296(13) 0.0282(13) 0.0228(12) -0.0010(10) -0.0041(10) -0.0142(11)
C37 0.0248(12) 0.0223(11) 0.0152(11) -0.0039(9) -0.0009(9) -0.0091(10)
C38 0.0247(12) 0.0275(12) 0.0171(11) -0.0051(9) -0.0026(9) -0.0088(10)
C39 0.0297(13) 0.0339(14) 0.0186(12) -0.0074(10) -0.0040(10) -0.0115(11)
C40 0.0381(15) 0.0296(13) 0.0157(11) -0.0061(10) -0.0001(10) -0.0126(11)
C41 0.0309(13) 0.0336(14) 0.0231(13) -0.0095(11) 0.0054(10) -0.0136(12)
C42 0.0286(13) 0.0292(13) 0.0244(13) -0.0069(10) -0.0014(10) -0.0152(11)
C43 0.0197(11) 0.0244(12) 0.0178(11) -0.0007(9) -0.0005(9) -0.0088(10)
C44 0.0252(12) 0.0240(12) 0.0264(13) -0.0045(10) -0.0022(10) -0.0091(10)
C45 0.0320(14) 0.0234(13) 0.0351(15) -0.0022(11) -0.0019(11) -0.0108(11)
C46 0.0225(12) 0.0278(13) 0.0310(14) 0.0066(11) 0.0004(11) -0.0065(11)
C47 0.0220(12) 0.0391(15) 0.0199(12) 0.0028(11) -0.0019(10) -0.0069(11)
C48 0.0238(12) 0.0317(14) 0.0184(12) -0.0032(10) -0.0004(9) -0.0080(11)

loop_
_atom_type_symbol
_atom_type_description
_atom_type_scat_dispersion_real
_atom_type_scat_dispersion_imag
_atom_type_scat_source
C C 0.0181 0.0091 'International Tables Vol C Tables 4.2.6.8 and 6.1.1.4'
H H 0.0000 0.0000 'International Tables Vol C Tables 4.2.6.8 and 6.1.1.4'
Cl Cl 0.3639 0.7018 'International Tables Vol C Tables 4.2.6.8 and 6.1.1.4'
O O 0.0492 0.0322 'International Tables Vol C Tables 4.2.6.8 and 6.1.1.4'
P P 0.2955 0.4335 'International Tables Vol C Tables 4.2.6.8 and 6.1.1.4'
Re Re -5.2083 5.8923 'International Tables Vol C Tables 4.2.6.8 and 6.1.1.4'
Si Si 0.2541 0.3302 'International Tables Vol C Tables 4.2.6.8 and 6.1.1.4'

loop_
_exptl_crystal_face_index_h
_exptl_crystal_face_index_k
_exptl_crystal_face_index_l
_exptl_crystal_face_perp_dist
-6 -7 -6 0.0437
3 -4 -8 0.0441
-4 3 7 0.0380
6 7 6 0.0247
7 3 -1 0.0202
-3 2 -10 0.0463
-6 -7 -5 0.0428
-1 -6 6 0.0451
4 0 10 0.0344
3 7 -3 0.0506
-1 -4 -12 0.0490
-2 0 11 0.0447
1 4 12 0.0401
-4 4 6 0.0380
2 -6 -7 0.0490
-4 4 -3 0.0339
0 -8 -1 0.0464
5 -1 5 0.0302
-1 -2 -13 0.0448
-5 3 1 0.0328
3 -5 -3 0.0410

loop_
_geom_angle_atom_site_label_1
_geom_angle_atom_site_label_2
_geom_angle_atom_site_label_3
_geom_angle
_geom_angle_site_symmetry_1
_geom_angle_site_symmetry_3
_geom_angle_publ_flag
Cl1 Re1 Cl2 87.89(2) . . ?
Cl1 Re1 P1 92.25(2) . . ?
Cl2 Re1 P1 171.879(19) . . ?
O1 Re1 Cl1 100.29(6) . . ?
O1 Re1 Cl2 99.77(6) . . ?
O1 Re1 P1 88.19(6) . . ?
O1 Re1 O2 166.14(8) . . ?
O1 Re1 O3 87.21(7) . . ?
O2 Re1 Cl1 90.59(5) . . ?
O2 Re1 Cl2 89.09(5) . . ?
O2 Re1 P1 82.78(5) . . ?
O2 Re1 O3 82.96(6) . . ?
O3 Re1 Cl1 170.44(5) . . ?
O3 Re1 Cl2 84.97(5) . . ?
O3 Re1 P1 93.91(5) . . ?
C31 P1 Re1 113.00(8) . . ?
C37 P1 Re1 116.27(8) . . ?
C37 P1 C31 105.47(11) . . ?
C43 P1 Re1 110.47(8) . . ?
C43 P1 C31 107.21(11) . . ?
C43 P1 C37 103.65(11) . . ?
O5 Si1 C16 108.75(11) . . ?
O5 Si1 C17 112.76(11) . . ?
O5 Si1 C18 101.65(10) . . ?
C16 Si1 C18 112.66(13) . . ?
C17 Si1 C16 109.36(15) . . ?
C17 Si1 C18 111.50(13) . . ?
O6 Si2 C22 108.42(12) . . ?
O6 Si2 C23 110.07(11) . . ?
O6 Si2 C24 103.38(10) . . ?
C22 Si2 C24 111.58(14) . . ?
C23 Si2 C22 112.60(13) . . ?
C23 Si2 C24 110.37(13) . . ?
C1 O2 Re1 136.87(15) . . ?
C7 O3 Re1 130.47(15) . . ?
C9 O4 C5 120.70(18) . . ?
C3 O5 Si1 138.87(16) . . ?
C13 O6 Si2 130.85(16) . . ?
O2 C1 C2 119.7(2) . . ?
O2 C1 C6 120.23(19) . . ?
C2 C1 C6 120.0(2) . . ?
C1 C2 H2 120.0 . . ?
C1 C2 C3 120.0(2) . . ?
C3 C2 H2 120.0 . . ?
O5 C3 C2 116.1(2) . . ?
O5 C3 C4 122.2(2) . . ?
C4 C3 C2 121.7(2) . . ?
C3 C4 H4 121.4 . . ?
C5 C4 C3 117.3(2) . . ?
C5 C4 H4 121.4 . . ?
O4 C5 C4 115.89(19) . . ?
O4 C5 C6 120.8(2) . . ?
C4 C5 C6 123.3(2) . . ?
C1 C6 C7 123.5(2) . . ?
C5 C6 C1 117.5(2) . . ?
C5 C6 C7 118.9(2) . . ?
O3 C7 C6 123.8(2) . . ?
O3 C7 C8 119.1(2) . . ?
C8 C7 C6 117.0(2) . . ?
C7 C8 H8 119.4 . . ?
C9 C8 C7 121.1(2) . . ?
C9 C8 H8 119.4 . . ?
O4 C9 C8 120.9(2) . . ?
O4 C9 C10 112.07(19) . . ?
C8 C9 C10 126.9(2) . . ?
C11 C10 C9 120.5(2) . . ?
C15 C10 C9 120.7(2) . . ?
C15 C10 C11 118.5(2) . . ?
C10 C11 H11 119.6 . . ?
C12 C11 C10 120.8(2) . . ?
C12 C11 H11 119.6 . . ?
C11 C12 H12 119.9 . . ?
C11 C12 C13 120.2(2) . . ?
C13 C12 H12 119.9 . . ?
O6 C13 C12 122.9(2) . . ?
O6 C13 C14 117.7(2) . . ?
C14 C13 C12 119.4(2) . . ?
C13 C14 H14 119.8 . . ?
C15 C14 C13 120.4(2) . . ?
C15 C14 H14 119.8 . . ?
C10 C15 H15 119.6 . . ?
C14 C15 C10 120.8(2) . . ?
C14 C15 H15 119.6 . . ?
Si1 C16 H161 109.5 . . ?
Si1 C16 H162 109.5 . . ?
Si1 C16 H163 109.5 . . ?
H161 C16 H162 109.5 . . ?
H161 C16 H163 109.5 . . ?
H162 C16 H163 109.5 . . ?
Si1 C17 H171 109.5 . . ?
Si1 C17 H172 109.5 . . ?
Si1 C17 H173 109.5 . . ?
H171 C17 H172 109.5 . . ?
H171 C17 H173 109.5 . . ?
H172 C17 H173 109.5 . . ?
C19 C18 Si1 110.23(19) . . ?
C19 C18 C20 109.0(2) . . ?
C19 C18 C21 108.9(2) . . ?
C20 C18 Si1 108.8(2) . . ?
C20 C18 C21 109.6(2) . . ?
C21 C18 Si1 110.30(18) . . ?
C18 C19 H191 109.5 . . ?
C18 C19 H192 109.5 . . ?
C18 C19 H193 109.5 . . ?
H191 C19 H192 109.5 . . ?
H191 C19 H193 109.5 . . ?
H192 C19 H193 109.5 . . ?
C18 C20 H201 109.5 . . ?
C18 C20 H202 109.5 . . ?
C18 C20 H203 109.5 . . ?
H201 C20 H202 109.5 . . ?
H201 C20 H203 109.5 . . ?
H202 C20 H203 109.5 . . ?
C18 C21 H211 109.5 . . ?
C18 C21 H212 109.5 . . ?
C18 C21 H213 109.5 . . ?
H211 C21 H212 109.5 . . ?
H211 C21 H213 109.5 . . ?
H212 C21 H213 109.5 . . ?
Si2 C22 H221 109.5 . . ?
Si2 C22 H222 109.5 . . ?
Si2 C22 H223 109.5 . . ?
H221 C22 H222 109.5 . . ?
H221 C22 H223 109.5 . . ?
H222 C22 H223 109.5 . . ?
Si2 C23 H231 109.5 . . ?
Si2 C23 H232 109.5 . . ?
Si2 C23 H233 109.5 . . ?
H231 C23 H232 109.5 . . ?
H231 C23 H233 109.5 . . ?
H232 C23 H233 109.5 . . ?
C25 C24 Si2 108.8(2) . . ?
C26 C24 Si2 110.55(18) . . ?
C26 C24 C25 108.5(3) . . ?
C27 C24 Si2 110.3(2) . . ?
C27 C24 C25 108.9(3) . . ?
C27 C24 C26 109.7(2) . . ?
C24 C25 H251 109.5 . . ?
C24 C25 H252 109.5 . . ?
C24 C25 H253 109.5 . . ?
H251 C25 H252 109.5 . . ?
H251 C25 H253 109.5 . . ?
H252 C25 H253 109.5 . . ?
C24 C26 H261 109.5 . . ?
C24 C26 H262 109.5 . . ?
C24 C26 H263 109.5 . . ?
H261 C26 H262 109.5 . . ?
H261 C26 H263 109.5 . . ?
H262 C26 H263 109.5 . . ?
C24 C27 H271 109.5 . . ?
C24 C27 H272 109.5 . . ?
C24 C27 H273 109.5 . . ?
H271 C27 H272 109.5 . . ?
H271 C27 H273 109.5 . . ?
H272 C27 H273 109.5 . . ?
C32 C31 P1 123.2(2) . . ?
C32 C31 C36 119.3(2) . . ?
C36 C31 P1 117.41(18) . . ?
C31 C32 H32 119.9 . . ?
C31 C32 C33 120.1(3) . . ?
C33 C32 H32 119.9 . . ?
C32 C33 H33 120.0 . . ?
C34 C33 C32 120.0(3) . . ?
C34 C33 H33 120.0 . . ?
C33 C34 H34 119.8 . . ?
C33 C34 C35 120.4(3) . . ?
C35 C34 H34 119.8 . . ?
C34 C35 H35 120.1 . . ?
C36 C35 C34 119.8(3) . . ?
C36 C35 H35 120.1 . . ?
C31 C36 H36 119.9 . . ?
C35 C36 C31 120.3(3) . . ?
C35 C36 H36 119.9 . . ?
C38 C37 P1 121.08(19) . . ?
C38 C37 C42 119.7(2) . . ?
C42 C37 P1 119.09(18) . . ?
C37 C38 H38 120.2 . . ?
C39 C38 C37 119.5(2) . . ?
C39 C38 H38 120.2 . . ?
C38 C39 H39 119.5 . . ?
C40 C39 C38 120.9(2) . . ?
C40 C39 H39 119.5 . . ?
C39 C40 H40 120.0 . . ?
C39 C40 C41 119.9(2) . . ?
C41 C40 H40 120.0 . . ?
C40 C41 H41 120.1 . . ?
C42 C41 C40 119.8(2) . . ?
C42 C41 H41 120.1 . . ?
C37 C42 H42 119.9 . . ?
C41 C42 C37 120.2(2) . . ?
C41 C42 H42 119.9 . . ?
C44 C43 P1 121.27(19) . . ?
C44 C43 C48 119.3(2) . . ?
C48 C43 P1 119.2(2) . . ?
C43 C44 H44 119.9 . . ?
C45 C44 C43 120.1(2) . . ?
C45 C44 H44 119.9 . . ?
C44 C45 H45 119.9 . . ?
C46 C45 C44 120.3(3) . . ?
C46 C45 H45 119.9 . . ?
C45 C46 H46 120.0 . . ?
C45 C46 C47 120.0(3) . . ?
C47 C46 H46 120.0 . . ?
C46 C47 H47 119.8 . . ?
C46 C47 C48 120.3(3) . . ?
C48 C47 H47 119.8 . . ?
C43 C48 H48 120.1 . . ?
C47 C48 C43 119.9(3) . . ?
C47 C48 H48 120.1 . . ?

loop_
_geom_bond_atom_site_label_1
_geom_bond_atom_site_label_2
_geom_bond_distance
_geom_bond_site_symmetry_2
_geom_bond_publ_flag
Re1 Cl1 2.3488(6) . ?
Re1 Cl2 2.3995(6) . ?
Re1 P1 2.4597(6) . ?
Re1 O1 1.6814(17) . ?
Re1 O2 1.9741(15) . ?
Re1 O3 2.1051(16) . ?
P1 C31 1.830(2) . ?
P1 C37 1.822(2) . ?
P1 C43 1.819(3) . ?
Si1 O5 1.6761(17) . ?
Si1 C16 1.861(3) . ?
Si1 C17 1.854(3) . ?
Si1 C18 1.884(3) . ?
Si2 O6 1.6862(18) . ?
Si2 C22 1.867(3) . ?
Si2 C23 1.863(3) . ?
Si2 C24 1.882(3) . ?
O2 C1 1.325(3) . ?
O3 C7 1.278(3) . ?
O4 C5 1.374(3) . ?
O4 C9 1.357(3) . ?
O5 C3 1.347(3) . ?
O6 C13 1.356(3) . ?
C1 C2 1.390(3) . ?
C1 C6 1.417(3) . ?
C2 H2 0.9500 . ?
C2 C3 1.396(3) . ?
C3 C4 1.394(3) . ?
C4 H4 0.9500 . ?
C4 C5 1.388(3) . ?
C5 C6 1.403(3) . ?
C6 C7 1.436(3) . ?
C7 C8 1.424(3) . ?
C8 H8 0.9500 . ?
C8 C9 1.367(3) . ?
C9 C10 1.470(3) . ?
C10 C11 1.403(3) . ?
C10 C15 1.402(3) . ?
C11 H11 0.9500 . ?
C11 C12 1.386(3) . ?
C12 H12 0.9500 . ?
C12 C13 1.399(3) . ?
C13 C14 1.394(3) . ?
C14 H14 0.9500 . ?
C14 C15 1.385(3) . ?
C15 H15 0.9500 . ?
C16 H161 0.9800 . ?
C16 H162 0.9800 . ?
C16 H163 0.9800 . ?
C17 H171 0.9800 . ?
C17 H172 0.9800 . ?
C17 H173 0.9800 . ?
C18 C19 1.531(4) . ?
C18 C20 1.537(4) . ?
C18 C21 1.539(3) . ?
C19 H191 0.9800 . ?
C19 H192 0.9800 . ?
C19 H193 0.9800 . ?
C20 H201 0.9800 . ?
C20 H202 0.9800 . ?
C20 H203 0.9800 . ?
C21 H211 0.9800 . ?
C21 H212 0.9800 . ?
C21 H213 0.9800 . ?
C22 H221 0.9800 . ?
C22 H222 0.9800 . ?
C22 H223 0.9800 . ?
C23 H231 0.9800 . ?
C23 H232 0.9800 . ?
C23 H233 0.9800 . ?
C24 C25 1.540(4) . ?
C24 C26 1.536(4) . ?
C24 C27 1.535(4) . ?
C25 H251 0.9800 . ?
C25 H252 0.9800 . ?
C25 H253 0.9800 . ?
C26 H261 0.9800 . ?
C26 H262 0.9800 . ?
C26 H263 0.9800 . ?
C27 H271 0.9800 . ?
C27 H272 0.9800 . ?
C27 H273 0.9800 . ?
C31 C32 1.393(3) . ?
C31 C36 1.399(4) . ?
C32 H32 0.9500 . ?
C32 C33 1.399(4) . ?
C33 H33 0.9500 . ?
C33 C34 1.378(5) . ?
C34 H34 0.9500 . ?
C34 C35 1.392(4) . ?
C35 H35 0.9500 . ?
C35 C36 1.390(4) . ?
C36 H36 0.9500 . ?
C37 C38 1.395(3) . ?
C37 C42 1.399(4) . ?
C38 H38 0.9500 . ?
C38 C39 1.390(3) . ?
C39 H39 0.9500 . ?
C39 C40 1.379(4) . ?
C40 H40 0.9500 . ?
C40 C41 1.395(4) . ?
C41 H41 0.9500 . ?
C41 C42 1.388(4) . ?
C42 H42 0.9500 . ?
C43 C44 1.397(4) . ?
C43 C48 1.399(3) . ?
C44 H44 0.9500 . ?
C44 C45 1.387(4) . ?
C45 H45 0.9500 . ?
C45 C46 1.383(4) . ?
C46 H46 0.9500 . ?
C46 C47 1.385(4) . ?
C47 H47 0.9500 . ?
C47 C48 1.389(4) . ?
C48 H48 0.9500 . ?

loop_
_geom_torsion_atom_site_label_1
_geom_torsion_atom_site_label_2
_geom_torsion_atom_site_label_3
_geom_torsion_atom_site_label_4
_geom_torsion
_geom_torsion_site_symmetry_1
_geom_torsion_site_symmetry_2
_geom_torsion_site_symmetry_3
_geom_torsion_site_symmetry_4
_geom_torsion_publ_flag
Re1 P1 C31 C32 -128.5(2) . . . . ?
Re1 P1 C31 C36 50.3(2) . . . . ?
Re1 P1 C37 C38 8.6(2) . . . . ?
Re1 P1 C37 C42 -176.13(17) . . . . ?
Re1 P1 C43 C44 -104.8(2) . . . . ?
Re1 P1 C43 C48 69.3(2) . . . . ?
Re1 O2 C1 C2 -172.61(16) . . . . ?
Re1 O2 C1 C6 10.4(3) . . . . ?
Re1 O3 C7 C6 15.7(3) . . . . ?
Re1 O3 C7 C8 -165.56(16) . . . . ?
P1 C31 C32 C33 177.3(2) . . . . ?
P1 C31 C36 C35 -178.2(2) . . . . ?
P1 C37 C38 C39 175.9(2) . . . . ?
P1 C37 C42 C41 -175.7(2) . . . . ?
P1 C43 C44 C45 175.6(2) . . . . ?
P1 C43 C48 C47 -175.8(2) . . . . ?
Si1 O5 C3 C2 165.67(19) . . . . ?
Si1 O5 C3 C4 -17.5(4) . . . . ?
Si2 O6 C13 C12 -11.9(4) . . . . ?
Si2 O6 C13 C14 168.17(19) . . . . ?
O2 C1 C2 C3 -172.7(2) . . . . ?
O2 C1 C6 C5 171.5(2) . . . . ?
O2 C1 C6 C7 -10.2(3) . . . . ?
O3 C7 C8 C9 177.6(2) . . . . ?
O4 C5 C6 C1 -176.1(2) . . . . ?
O4 C5 C6 C7 5.5(3) . . . . ?
O4 C9 C10 C11 -172.3(2) . . . . ?
O4 C9 C10 C15 0.4(3) . . . . ?
O5 Si1 C18 C19 -58.0(2) . . . . ?
O5 Si1 C18 C20 61.4(2) . . . . ?
O5 Si1 C18 C21 -178.3(2) . . . . ?
O5 C3 C4 C5 -179.3(2) . . . . ?
O6 Si2 C24 C25 163.3(2) . . . . ?
O6 Si2 C24 C26 44.3(2) . . . . ?
O6 Si2 C24 C27 -77.2(2) . . . . ?
O6 C13 C14 C15 -179.7(2) . . . . ?
C1 C2 C3 O5 176.7(2) . . . . ?
C1 C2 C3 C4 -0.1(3) . . . . ?
C1 C6 C7 O3 -2.5(4) . . . . ?
C1 C6 C7 C8 178.7(2) . . . . ?
C2 C1 C6 C5 -5.5(3) . . . . ?
C2 C1 C6 C7 172.8(2) . . . . ?
C2 C3 C4 C5 -2.6(3) . . . . ?
C3 C4 C5 O4 -179.9(2) . . . . ?
C3 C4 C5 C6 1.3(3) . . . . ?
C4 C5 C6 C1 2.7(3) . . . . ?
C4 C5 C6 C7 -175.7(2) . . . . ?
C5 O4 C9 C8 -5.2(3) . . . . ?
C5 O4 C9 C10 171.68(19) . . . . ?
C5 C6 C7 O3 175.8(2) . . . . ?
C5 C6 C7 C8 -3.0(3) . . . . ?
C6 C1 C2 C3 4.3(3) . . . . ?
C6 C7 C8 C9 -3.5(3) . . . . ?
C7 C8 C9 O4 7.7(3) . . . . ?
C7 C8 C9 C10 -168.6(2) . . . . ?
C8 C9 C10 C11 4.3(4) . . . . ?
C8 C9 C10 C15 177.0(2) . . . . ?
C9 O4 C5 C4 179.6(2) . . . . ?
C9 O4 C5 C6 -1.6(3) . . . . ?
C9 C10 C11 C12 172.6(2) . . . . ?
C9 C10 C15 C14 -172.6(2) . . . . ?
C10 C11 C12 C13 0.4(4) . . . . ?
C11 C10 C15 C14 0.3(4) . . . . ?
C11 C12 C13 O6 179.6(2) . . . . ?
C11 C12 C13 C14 -0.4(4) . . . . ?
C12 C13 C14 C15 0.4(4) . . . . ?
C13 C14 C15 C10 -0.3(4) . . . . ?
C15 C10 C11 C12 -0.3(4) . . . . ?
C16 Si1 O5 C3 91.5(3) . . . . ?
C16 Si1 C18 C19 58.2(2) . . . . ?
C16 Si1 C18 C20 177.66(19) . . . . ?
C16 Si1 C18 C21 -62.1(2) . . . . ?
C17 Si1 O5 C3 -29.9(3) . . . . ?
C17 Si1 C18 C19 -178.4(2) . . . . ?
C17 Si1 C18 C20 -58.9(2) . . . . ?
C17 Si1 C18 C21 61.3(2) . . . . ?
C18 Si1 O5 C3 -149.4(3) . . . . ?
C22 Si2 O6 C13 72.5(3) . . . . ?
C22 Si2 C24 C25 -80.4(3) . . . . ?
C22 Si2 C24 C26 160.6(2) . . . . ?
C22 Si2 C24 C27 39.1(2) . . . . ?
C23 Si2 O6 C13 -51.1(3) . . . . ?
C23 Si2 C24 C25 45.6(3) . . . . ?
C23 Si2 C24 C26 -73.4(2) . . . . ?
C23 Si2 C24 C27 165.1(2) . . . . ?
C24 Si2 O6 C13 -169.0(2) . . . . ?
C31 P1 C37 C38 134.6(2) . . . . ?
C31 P1 C37 C42 -50.1(2) . . . . ?
C31 P1 C43 C44 131.6(2) . . . . ?
C31 P1 C43 C48 -54.2(2) . . . . ?
C31 C32 C33 C34 0.8(4) . . . . ?
C32 C31 C36 C35 0.7(4) . . . . ?
C32 C33 C34 C35 0.8(4) . . . . ?
C33 C34 C35 C36 -1.7(4) . . . . ?
C34 C35 C36 C31 0.9(4) . . . . ?
C36 C31 C32 C33 -1.6(4) . . . . ?
C37 P1 C31 C32 103.4(2) . . . . ?
C37 P1 C31 C36 -77.7(2) . . . . ?
C37 P1 C43 C44 20.4(2) . . . . ?
C37 P1 C43 C48 -165.47(19) . . . . ?
C37 C38 C39 C40 -0.6(4) . . . . ?
C38 C37 C42 C41 -0.3(4) . . . . ?
C38 C39 C40 C41 0.3(4) . . . . ?
C39 C40 C41 C42 0.0(4) . . . . ?
C40 C41 C42 C37 0.0(4) . . . . ?
C42 C37 C38 C39 0.6(4) . . . . ?
C43 P1 C31 C32 -6.6(2) . . . . ?
C43 P1 C31 C36 172.27(19) . . . . ?
C43 P1 C37 C38 -112.8(2) . . . . ?
C43 P1 C37 C42 62.5(2) . . . . ?
C43 C44 C45 C46 -0.6(4) . . . . ?
C44 C43 C48 C47 -1.5(4) . . . . ?
C44 C45 C46 C47 -0.1(4) . . . . ?
C45 C46 C47 C48 0.0(4) . . . . ?
C46 C47 C48 C43 0.8(4) . . . . ?
C48 C43 C44 C45 1.4(4) . . . . ?

loop_
_exptl_oxdiff_crystal_face_indexfrac_h
_exptl_oxdiff_crystal_face_indexfrac_k
_exptl_oxdiff_crystal_face_indexfrac_l
_exptl_oxdiff_crystal_face_x
_exptl_oxdiff_crystal_face_y
_exptl_oxdiff_crystal_face_z
-5.7038 -6.8541 -5.7900 -0.0013 0.0097 1.0000
2.8168 -3.9843 -8.1736 -0.2303 -0.9632 0.1384
-3.7260 2.9518 7.3405 0.2320 0.9726 0.0158
5.7038 6.8541 5.7900 0.0013 -0.0097 -1.0000
6.5679 2.6375 -1.2003 -0.1632 -0.6946 -0.7006
-2.6901 1.9522 -9.6619 -0.9348 0.2241 0.2754
-5.6089 -7.0902 -5.3438 0.0530 -0.0089 0.9986
-0.6322 -5.9269 6.1980 0.9258 -0.2198 0.3075
3.7397 -0.2320 10.1402 0.8544 -0.2056 -0.4773
2.6770 7.4515 -2.8438 -0.7549 0.1778 -0.6312
-1.1037 -3.7558 -12.3742 -0.6449 -0.5498 0.5308
-2.3223 0.0401 10.8736 0.7594 0.6505 0.0121
1.0927 3.7452 12.3757 0.6456 0.5505 -0.5293
-3.7487 3.8895 5.5812 0.0248 0.9997 -0.0091
1.7934 -5.8235 -7.1097 -0.0246 -0.9474 0.3191
-4.0896 3.6583 -3.4721 -0.6395 0.7456 0.1872
-0.3021 -7.8873 -0.9818 0.5545 -0.6503 0.5193
5.3590 -1.2612 4.8640 0.5774 -0.6716 -0.4642
-0.5264 -1.5656 -12.5423 -0.8214 -0.4489 0.3519
-4.7084 3.3124 1.1482 -0.2799 0.9425 0.1828
3.2485 -5.2130 -2.7195 0.2846 -0.9550 0.0835

loop_
_smtbx_masks_void_nr
_smtbx_masks_void_average_x
_smtbx_masks_void_average_y
_smtbx_masks_void_average_z
_smtbx_masks_void_volume
_smtbx_masks_void_count_electrons
_smtbx_masks_void_content
1 0.000 0.000 0.000 222.4 31.6 '1 acetone'
